data_4112069
loop_
_publ_author_name
'Li-Ming Wu'
'Sang-Hwan Kim'
'Dong-Kyun Seo'

_publ_section_title
;
 Electron-Precise/Deficient La5-xCaxGe4 (3.4 <= x <= 3.8) and Ce5-xCaxGe4
 (3.0 <= x <= 3.3): Probing Low-Valence Electron Concentrations in
 Metal-Rich Gd5Si4- type Germanides
;
_journal_name_full 'Journal of the American Chemical Society'
_journal_page_first 15682
_journal_page_last 15683
_journal_paper_doi 10.1021/ja055568s
_journal_volume 127
_journal_year 2005
_chemical_formula_sum 'Ca3.82 Ge4 La1.18'
_chemical_formula_weight 607.33
_chemical_name_systematic
; 
 ? 
;
_space_group_IT_number 62
_symmetry_cell_setting orthorhombic
_symmetry_space_group_name_Hall '-P 2ac 2n'
_symmetry_space_group_name_H-M 'P n m a'
_atom_sites_solution_hydrogens geom
_atom_sites_solution_primary direct
_atom_sites_solution_secondary difmap
_audit_creation_method SHELXL-97
_cell_angle_alpha 90.00
_cell_angle_beta 90.00
_cell_angle_gamma 90.00
_cell_formula_units_Z 4
_cell_length_a 7.6761(17)
_cell_length_b 15.565(3)
_cell_length_c 8.0602(17)
_cell_measurement_temperature 293(2)
_cell_volume 963.0(3)
_computing_cell_refinement 'Bruker SMART'
_computing_data_collection 'Bruker SMART'
_computing_data_reduction 'Bruker SHELXTL'
_computing_molecular_graphics 'Bruker SHELXTL'
_computing_publication_material 'Bruker SHELXTL'
_computing_structure_refinement 'SHELXL-97 (Sheldrick, 1997)'
_computing_structure_solution 'SHELXS-97 (Sheldrick, 1990)'
_diffrn_ambient_temperature 293(2)
_diffrn_measured_fraction_theta_full 0.999
_diffrn_measured_fraction_theta_max 0.999
_diffrn_measurement_device_type 'CCD area detector'
_diffrn_measurement_method 'phi and omega scans'
_diffrn_radiation_monochromator graphite
_diffrn_radiation_source 'fine-focus sealed tube'
_diffrn_radiation_type MoK\a
_diffrn_radiation_wavelength 0.71073
_diffrn_reflns_av_R_equivalents 0.0941
_diffrn_reflns_av_sigmaI/netI 0.0562
_diffrn_reflns_limit_h_max 10
_diffrn_reflns_limit_h_min -10
_diffrn_reflns_limit_k_max 21
_diffrn_reflns_limit_k_min -21
_diffrn_reflns_limit_l_max 10
_diffrn_reflns_limit_l_min -11
_diffrn_reflns_number 10603
_diffrn_reflns_theta_full 30.01
_diffrn_reflns_theta_max 30.01
_diffrn_reflns_theta_min 2.62
_exptl_absorpt_coefficient_mu 19.403
_exptl_absorpt_correction_type none
_exptl_crystal_density_diffrn 4.189
_exptl_crystal_F_000 1087
_refine_diff_density_max 1.829
_refine_diff_density_min -1.715
_refine_diff_density_rms 0.396
_refine_ls_extinction_method none
_refine_ls_goodness_of_fit_ref 1.235
_refine_ls_hydrogen_treatment mixed
_refine_ls_matrix_type full
_refine_ls_number_parameters 45
_refine_ls_number_reflns 1460
_refine_ls_number_restraints 2
_refine_ls_restrained_S_all 1.234
_refine_ls_R_factor_all 0.0781
_refine_ls_R_factor_gt 0.0664
_refine_ls_shift/su_max 0.000
_refine_ls_shift/su_mean 0.000
_refine_ls_structure_factor_coef Fsqd
_refine_ls_weighting_details 'calc w=1/[\s^2^(Fo^2^)+(0.0164P)^2^+31.6587P] where P=(Fo^2^+2Fc^2^)/3'
_refine_ls_weighting_scheme calc
_refine_ls_wR_factor_gt 0.1178
_refine_ls_wR_factor_ref 0.1221
_reflns_number_gt 1298
_reflns_number_total 1460
_reflns_threshold_expression >2sigma(I)
_cod_data_source_file ja055568ssi20050811_094319.cif
_cod_data_source_block w215
_cod_original_cell_volume 963.0(4)
_cod_database_code 4112069

loop_
_symmetry_equiv_pos_as_xyz
'x, y, z'
'-x+1/2, -y, z+1/2'
'-x, y+1/2, -z'
'x+1/2, -y+1/2, -z+1/2'
'-x, -y, -z'
'x-1/2, y, -z-1/2'
'x, -y-1/2, z'
'-x-1/2, y-1/2, z-1/2'

loop_
_atom_site_label
_atom_site_type_symbol
_atom_site_fract_x
_atom_site_fract_y
_atom_site_fract_z
_atom_site_U_iso_or_equiv
_atom_site_adp_type
_atom_site_occupancy
_atom_site_symmetry_multiplicity
_atom_site_calc_flag
_atom_site_refinement_flags
La1 La 0.02911(13) 0.40160(7) 0.68302(12) 0.0123(3) Uani 0.430(3) 1 d P
Ca1 Ca 0.02911(13) 0.40160(7) 0.68302(12) 0.0123(3) Uani 0.570(3) 1 d P
Ge2 Ge -0.2557(2) 0.2500 0.62463(18) 0.0109(3) Uani 1 2 d S
Ge3 Ge -0.0213(2) 0.2500 0.39974(19) 0.0124(3) Uani 1 2 d S
Ge4 Ge -0.14572(14) 0.46094(7) 1.02654(13) 0.0119(3) Uani 1 1 d .
La2 La 0.18388(18) 0.37768(9) 1.17864(18) 0.0105(4) Uiso 0.160(3) 1 d P
Ca2 Ca 0.18388(18) 0.37768(9) 1.17864(18) 0.0105(4) Uiso 0.840(3) 1 d P
Ca3 Ca -0.1430(4) 0.2500 0.9918(4) 0.0119(6) Uani 1 2 d S

loop_
_atom_site_aniso_label
_atom_site_aniso_U_11
_atom_site_aniso_U_22
_atom_site_aniso_U_33
_atom_site_aniso_U_23
_atom_site_aniso_U_13
_atom_site_aniso_U_12
La1 0.0118(5) 0.0146(5) 0.0104(5) -0.0019(4) 0.0016(4) -0.0021(4)
Ca1 0.0118(5) 0.0146(5) 0.0104(5) -0.0019(4) 0.0016(4) -0.0021(4)
Ge2 0.0112(7) 0.0139(8) 0.0076(7) 0.000 -0.0001(5) 0.000
Ge3 0.0093(7) 0.0170(8) 0.0110(7) 0.000 0.0020(6) 0.000
Ge4 0.0133(5) 0.0120(5) 0.0103(5) 0.0021(4) -0.0004(4) -0.0022(4)
Ca3 0.0104(12) 0.0146(14) 0.0108(13) 0.000 0.0005(10) 0.000

loop_
_atom_type_symbol
_atom_type_description
_atom_type_scat_dispersion_real
_atom_type_scat_dispersion_imag
_atom_type_scat_source
Ca Ca 0.2262 0.3064 'International Tables Vol C Tables 4.2.6.8 and 6.1.1.4'
Ge Ge 0.1547 1.8001 'International Tables Vol C Tables 4.2.6.8 and 6.1.1.4'
La La -0.2871 2.4523 'International Tables Vol C Tables 4.2.6.8 and 6.1.1.4'

loop_
_geom_angle_atom_site_label_1
_geom_angle_atom_site_label_2
_geom_angle_atom_site_label_3
_geom_angle
_geom_angle_site_symmetry_1
_geom_angle_site_symmetry_3
Ge4 La1 Ge4 135.10(5) 6_657 .
Ge4 La1 Ge2 131.89(5) 6_657 .
Ge4 La1 Ge2 93.01(4) . .
Ge4 La1 Ge2 93.76(4) 6_657 6_657
Ge4 La1 Ge2 90.56(4) . 6_657
Ge2 La1 Ge2 83.37(3) . 6_657
Ge4 La1 Ge4 88.59(3) 6_657 5_567
Ge4 La1 Ge4 46.73(4) . 5_567
Ge2 La1 Ge4 139.18(5) . 5_567
Ge2 La1 Ge4 89.69(4) 6_657 5_567
Ge4 La1 Ge3 86.09(4) 6_657 .
Ge4 La1 Ge3 138.72(5) . .
Ge2 La1 Ge3 45.84(4) . .
Ge2 La1 Ge3 82.62(4) 6_657 .
Ge4 La1 Ge3 170.32(5) 5_567 .
Ge4 La1 Ca3 146.69(6) 6_657 .
Ge4 La1 Ca3 56.69(4) . .
Ge2 La1 Ca3 52.43(5) . .
Ge2 La1 Ca3 52.94(5) 6_657 .
Ge4 La1 Ca3 91.92(5) 5_567 .
Ge3 La1 Ca3 88.13(5) . .
Ge4 La1 Ca3 56.51(4) 6_657 6_657
Ge4 La1 Ca3 142.20(6) . 6_657
Ge2 La1 Ca3 86.55(5) . 6_657
Ge2 La1 Ca3 51.79(5) 6_657 6_657
Ge4 La1 Ca3 119.76(6) 5_567 6_657
Ge3 La1 Ca3 50.65(5) . 6_657
Ca3 La1 Ca3 95.30(5) . 6_657
Ge4 La1 Ca2 99.39(4) 6_657 6_557
Ge4 La1 Ca2 112.47(4) . 6_557
Ge2 La1 Ca2 51.30(3) . 6_557
Ge2 La1 Ca2 128.27(4) 6_657 6_557
Ge4 La1 Ca2 140.02(4) 5_567 6_557
Ge3 La1 Ca2 49.14(4) . 6_557
Ca3 La1 Ca2 101.40(6) . 6_557
Ca3 La1 Ca2 96.55(5) 6_657 6_557
Ge4 La1 La2 99.39(4) 6_657 6_557
Ge4 La1 La2 112.47(4) . 6_557
Ge2 La1 La2 51.30(3) . 6_557
Ge2 La1 La2 128.27(4) 6_657 6_557
Ge4 La1 La2 140.02(4) 5_567 6_557
Ge3 La1 La2 49.14(4) . 6_557
Ca3 La1 La2 101.40(6) . 6_557
Ca3 La1 La2 96.55(5) 6_657 6_557
Ca2 La1 La2 0.00(5) 6_557 6_557
Ge4 La1 Ca2 102.90(4) 6_657 5_567
Ge4 La1 Ca2 48.41(3) . 5_567
Ge2 La1 Ca2 113.10(4) . 5_567
Ge2 La1 Ca2 134.43(4) 6_657 5_567
Ge4 La1 Ca2 49.43(3) 5_567 5_567
Ge3 La1 Ca2 139.86(4) . 5_567
Ca3 La1 Ca2 102.57(5) . 5_567
Ca3 La1 Ca2 158.99(5) 6_657 5_567
Ca2 La1 Ca2 90.72(3) 6_557 5_567
La2 La1 Ca2 90.72(3) 6_557 5_567
Ge4 La1 La2 102.90(4) 6_657 5_567
Ge4 La1 La2 48.41(3) . 5_567
Ge2 La1 La2 113.10(4) . 5_567
Ge2 La1 La2 134.43(4) 6_657 5_567
Ge4 La1 La2 49.43(3) 5_567 5_567
Ge3 La1 La2 139.86(4) . 5_567
Ca3 La1 La2 102.57(5) . 5_567
Ca3 La1 La2 158.99(5) 6_657 5_567
Ca2 La1 La2 90.72(3) 6_557 5_567
La2 La1 La2 90.72(3) 6_557 5_567
Ca2 La1 La2 0.00(5) 5_567 5_567
Ge3 Ge2 Ca3 118.91(9) . .
Ge3 Ge2 Ca3 117.27(8) . 6_557
Ca3 Ge2 Ca3 123.82(9) . 6_557
Ge3 Ge2 Ca2 63.76(5) . 4_456
Ca3 Ge2 Ca2 141.05(3) . 4_456
Ca3 Ge2 Ca2 68.29(5) 6_557 4_456
Ge3 Ge2 La2 63.76(5) . 4_456
Ca3 Ge2 La2 141.05(3) . 4_456
Ca3 Ge2 La2 68.29(5) 6_557 4_456
Ca2 Ge2 La2 0.00(6) 4_456 4_456
Ge3 Ge2 Ca2 63.76(5) . 6_557
Ca3 Ge2 Ca2 141.05(3) . 6_557
Ca3 Ge2 Ca2 68.29(5) 6_557 6_557
Ca2 Ge2 Ca2 77.24(6) 4_456 6_557
La2 Ge2 Ca2 77.24(6) 4_456 6_557
Ge3 Ge2 La2 63.76(5) . 6_557
Ca3 Ge2 La2 141.05(3) . 6_557
Ca3 Ge2 La2 68.29(5) 6_557 6_557
Ca2 Ge2 La2 77.24(6) 4_456 6_557
La2 Ge2 La2 77.24(6) 4_456 6_557
Ca2 Ge2 La2 0.00(6) 6_557 6_557
Ge3 Ge2 La1 68.21(4) . .
Ca3 Ge2 La1 70.87(5) . .
Ca3 Ge2 La1 133.23(3) 6_557 .
Ca2 Ge2 La1 131.45(6) 4_456 .
La2 Ge2 La1 131.45(6) 4_456 .
Ca2 Ge2 La1 75.88(4) 6_557 .
La2 Ge2 La1 75.88(4) 6_557 .
Ge3 Ge2 Ca1 68.21(4) . 7_565
Ca3 Ge2 Ca1 70.87(5) . 7_565
Ca3 Ge2 Ca1 133.23(3) 6_557 7_565
Ca2 Ge2 Ca1 75.88(4) 4_456 7_565
La2 Ge2 Ca1 75.88(4) 4_456 7_565
Ca2 Ge2 Ca1 131.45(6) 6_557 7_565
La2 Ge2 Ca1 131.45(6) 6_557 7_565
La1 Ge2 Ca1 93.07(6) . 7_565
Ge3 Ge2 La1 68.21(4) . 7_565
Ca3 Ge2 La1 70.87(5) . 7_565
Ca3 Ge2 La1 133.23(3) 6_557 7_565
Ca2 Ge2 La1 75.88(4) 4_456 7_565
La2 Ge2 La1 75.88(4) 4_456 7_565
Ca2 Ge2 La1 131.45(6) 6_557 7_565
La2 Ge2 La1 131.45(6) 6_557 7_565
La1 Ge2 La1 93.07(6) . 7_565
Ca1 Ge2 La1 0.00(4) 7_565 7_565
Ge3 Ge2 Ca1 133.79(3) . 4_456
Ca3 Ge2 Ca1 71.74(5) . 4_456
Ca3 Ge2 Ca1 70.20(5) 6_557 4_456
Ca2 Ge2 Ca1 80.80(4) 4_456 4_456
La2 Ge2 Ca1 80.80(4) 4_456 4_456
Ca2 Ge2 Ca1 137.79(6) 6_557 4_456
La2 Ge2 Ca1 137.79(6) 6_557 4_456
La1 Ge2 Ca1 142.61(5) . 4_456
Ca1 Ge2 Ca1 75.37(3) 7_565 4_456
La1 Ge2 Ca1 75.37(3) 7_565 4_456
Ge2 Ge3 Ca3 118.04(8) . 6_657
Ge2 Ge3 Ca2 68.13(5) . 4_456
Ca3 Ge3 Ca2 139.76(3) 6_657 4_456
Ge2 Ge3 La2 68.13(5) . 4_456
Ca3 Ge3 La2 139.76(3) 6_657 4_456
Ca2 Ge3 La2 0.00(5) 4_456 4_456
Ge2 Ge3 Ca2 68.13(5) . 6_557
Ca3 Ge3 Ca2 139.76(3) 6_657 6_557
Ca2 Ge3 Ca2 80.45(7) 4_456 6_557
La2 Ge3 Ca2 80.45(7) 4_456 6_557
Ge2 Ge3 La2 68.13(5) . 6_557
Ca3 Ge3 La2 139.76(3) 6_657 6_557
Ca2 Ge3 La2 80.45(7) 4_456 6_557
La2 Ge3 La2 80.45(7) 4_456 6_557
Ca2 Ge3 La2 0.00(4) 6_557 6_557
Ge2 Ge3 Ca2 140.00(3) . 7_564
Ca3 Ge3 Ca2 71.29(6) 6_657 7_564
Ca2 Ge3 Ca2 80.88(4) 4_456 7_564
La2 Ge3 Ca2 80.88(4) 4_456 7_564
Ca2 Ge3 Ca2 132.05(6) 6_557 7_564
La2 Ge3 Ca2 132.05(6) 6_557 7_564
Ge2 Ge3 La2 140.00(3) . 7_564
Ca3 Ge3 La2 71.29(6) 6_657 7_564
Ca2 Ge3 La2 80.88(4) 4_456 7_564
La2 Ge3 La2 80.88(4) 4_456 7_564
Ca2 Ge3 La2 132.05(6) 6_557 7_564
La2 Ge3 La2 132.05(6) 6_557 7_564
Ca2 Ge3 La2 0.00(6) 7_564 7_564
Ge2 Ge3 La2 140.00(3) . 1_554
Ca3 Ge3 La2 71.29(6) 6_657 1_554
Ca2 Ge3 La2 132.05(6) 4_456 1_554
La2 Ge3 La2 132.05(6) 4_456 1_554
Ca2 Ge3 La2 80.88(4) 6_557 1_554
La2 Ge3 La2 80.88(4) 6_557 1_554
Ca2 Ge3 La2 79.77(7) 7_564 1_554
La2 Ge3 La2 79.77(7) 7_564 1_554
Ge2 Ge3 Ca2 140.00(3) . 1_554
Ca3 Ge3 Ca2 71.29(6) 6_657 1_554
Ca2 Ge3 Ca2 132.05(6) 4_456 1_554
La2 Ge3 Ca2 132.05(6) 4_456 1_554
Ca2 Ge3 Ca2 80.88(4) 6_557 1_554
La2 Ge3 Ca2 80.88(4) 6_557 1_554
Ca2 Ge3 Ca2 79.77(7) 7_564 1_554
La2 Ge3 Ca2 79.77(7) 7_564 1_554
La2 Ge3 Ca2 0.00(6) 1_554 1_554
Ge2 Ge3 La1 65.94(4) . .
Ca3 Ge3 La1 71.88(5) 6_657 .
Ca2 Ge3 La1 133.53(6) 4_456 .
La2 Ge3 La1 133.53(6) 4_456 .
Ca2 Ge3 La1 76.52(4) 6_557 .
La2 Ge3 La1 76.52(4) 6_557 .
Ca2 Ge3 La1 142.69(6) 7_564 .
La2 Ge3 La1 142.69(6) 7_564 .
La2 Ge3 La1 83.11(4) 1_554 .
Ca2 Ge3 La1 83.11(4) 1_554 .
Ge4 Ge4 Ca2 135.32(7) 5_567 6_558
Ge4 Ge4 La2 135.32(7) 5_567 6_558
Ca2 Ge4 La2 0.00(7) 6_558 6_558
Ge4 Ge4 Ca2 66.54(5) 5_567 5_567
Ca2 Ge4 Ca2 138.49(5) 6_558 5_567
La2 Ge4 Ca2 138.49(5) 6_558 5_567
Ge4 Ge4 La2 66.54(5) 5_567 5_567
Ca2 Ge4 La2 138.49(5) 6_558 5_567
La2 Ge4 La2 138.49(5) 6_558 5_567
Ca2 Ge4 La2 0.00(7) 5_567 5_567
Ge4 Ge4 La2 63.55(5) 5_567 .
Ca2 Ge4 La2 82.07(4) 6_558 .
La2 Ge4 La2 82.07(4) 6_558 .
Ca2 Ge4 La2 130.09(4) 5_567 .
La2 Ge4 La2 130.09(4) 5_567 .
Ge4 Ge4 La1 137.33(7) 5_567 6_557
Ca2 Ge4 La1 87.29(5) 6_558 6_557
La2 Ge4 La1 87.29(5) 6_558 6_557
Ca2 Ge4 La1 82.74(4) 5_567 6_557
La2 Ge4 La1 82.74(4) 5_567 6_557
La2 Ge4 La1 137.45(5) . 6_557
Ge4 Ge4 Ca1 137.33(7) 5_567 6_557
Ca2 Ge4 Ca1 87.29(5) 6_558 6_557
La2 Ge4 Ca1 87.29(5) 6_558 6_557
Ca2 Ge4 Ca1 82.74(4) 5_567 6_557
La2 Ge4 Ca1 82.74(4) 5_567 6_557
La2 Ge4 Ca1 137.45(5) . 6_557
La1 Ge4 Ca1 0.00(4) 6_557 6_557
Ge4 Ge4 La1 68.32(5) 5_567 .
Ca2 Ge4 La1 137.65(5) 6_558 .
La2 Ge4 La1 137.65(5) 6_558 .
Ca2 Ge4 La1 78.92(4) 5_567 .
La2 Ge4 La1 78.92(4) 5_567 .
La2 Ge4 La1 83.08(4) . .
La1 Ge4 La1 77.57(3) 6_557 .
Ca1 Ge4 La1 77.57(3) 6_557 .
Ge4 Ge4 La1 64.95(5) 5_567 5_567
Ca2 Ge4 La1 80.59(4) 6_558 5_567
La2 Ge4 La1 80.59(4) 6_558 5_567
Ca2 Ge4 La1 82.84(5) 5_567 5_567
La2 Ge4 La1 82.84(5) 5_567 5_567
La2 Ge4 La1 76.61(4) . 5_567
La1 Ge4 La1 141.81(4) 6_557 5_567
Ca1 Ge4 La1 141.81(4) 6_557 5_567
La1 Ge4 La1 133.27(4) . 5_567
Ge4 La2 Ge4 96.69(5) 6_658 5_567
Ge4 La2 Ge3 96.93(5) 6_658 6_657
Ge4 La2 Ge3 119.72(6) 5_567 6_657
Ge4 La2 Ge4 119.22(6) 6_658 .
Ge4 La2 Ge4 49.91(4) 5_567 .
Ge3 La2 Ge4 142.19(6) 6_657 .
Ge4 La2 Ge3 92.46(5) 6_658 1_556
Ge4 La2 Ge3 142.99(6) 5_567 1_556
Ge3 La2 Ge3 94.45(5) 6_657 1_556
Ge4 La2 Ge3 94.64(5) . 1_556
Ge4 La2 Ge2 144.34(6) 6_658 6_657
Ge4 La2 Ge2 96.48(5) 5_567 6_657
Ge3 La2 Ge2 48.11(4) 6_657 6_657
Ge4 La2 Ge2 94.37(5) . 6_657
Ge3 La2 Ge2 96.61(5) 1_556 6_657
Ge4 La2 Ca3 152.54(7) 6_658 .
Ge4 La2 Ca3 99.51(6) 5_567 .
Ge3 La2 Ca3 94.10(6) 6_657 .
Ge4 La2 Ca3 59.13(4) . .
Ge3 La2 Ca3 61.58(6) 1_556 .
Ge2 La2 Ca3 54.96(6) 6_657 .
Ge4 La2 Ca3 59.37(4) 6_658 6_658
Ge4 La2 Ca3 154.85(6) 5_567 6_658
Ge3 La2 Ca3 61.32(6) 6_657 6_658
Ge4 La2 Ca3 146.20(7) . 6_658
Ge3 La2 Ca3 53.48(6) 1_556 6_658
Ge2 La2 Ca3 99.75(6) 6_657 6_658
Ca3 La2 Ca3 105.52(6) . 6_658
Ge4 La2 La1 104.50(5) 6_658 6_657
Ge4 La2 La1 65.39(4) 5_567 6_657
Ge3 La2 La1 54.34(4) 6_657 6_657
Ge4 La2 La1 102.49(5) . 6_657
Ge3 La2 La1 145.51(5) 1_556 6_657
Ge2 La2 La1 52.83(4) 6_657 6_657
Ca3 La2 La1 102.38(6) . 6_657
Ca3 La2 La1 110.54(6) 6_658 6_657
Ge4 La2 Ca1 104.50(5) 6_658 6_657
Ge4 La2 Ca1 65.39(4) 5_567 6_657
Ge3 La2 Ca1 54.34(4) 6_657 6_657
Ge4 La2 Ca1 102.49(5) . 6_657
Ge3 La2 Ca1 145.51(5) 1_556 6_657
Ge2 La2 Ca1 52.83(4) 6_657 6_657
Ca3 La2 Ca1 102.38(6) . 6_657
Ca3 La2 Ca1 110.54(6) 6_658 6_657
La1 La2 Ca1 0.000(19) 6_657 6_657
Ge4 La2 Ca1 65.39(4) 6_658 5_567
Ge4 La2 Ca1 52.67(4) 5_567 5_567
Ge3 La2 Ca1 157.01(5) 6_657 5_567
Ge4 La2 Ca1 53.96(3) . 5_567
Ge3 La2 Ca1 100.63(5) 1_556 5_567
Ge2 La2 Ca1 144.76(5) 6_657 5_567
Ca3 La2 Ca1 108.30(5) . 5_567
Ca3 La2 Ca1 115.23(5) 6_658 5_567
La1 La2 Ca1 113.69(4) 6_657 5_567
Ca1 La2 Ca1 113.69(4) 6_657 5_567
Ge4 La2 La1 65.39(4) 6_658 5_567
Ge4 La2 La1 52.67(4) 5_567 5_567
Ge3 La2 La1 157.01(5) 6_657 5_567
Ge4 La2 La1 53.96(3) . 5_567
Ge3 La2 La1 100.63(5) 1_556 5_567
Ge2 La2 La1 144.76(5) 6_657 5_567
Ca3 La2 La1 108.30(5) . 5_567
Ca3 La2 La1 115.23(5) 6_658 5_567
La1 La2 La1 113.69(4) 6_657 5_567
Ca1 La2 La1 113.69(4) 6_657 5_567
Ca1 La2 La1 0.00(4) 5_567 5_567
Ge3 Ca3 Ge2 90.46(9) 6_557 .
Ge3 Ca3 Ge2 179.23(11) 6_557 6_657
Ge2 Ca3 Ge2 88.77(8) . 6_657
Ge3 Ca3 Ge4 88.26(6) 6_557 7_565
Ge2 Ca3 Ge4 94.57(5) . 7_565
Ge2 Ca3 Ge4 91.80(6) 6_657 7_565
Ge3 Ca3 Ge4 88.26(6) 6_557 .
Ge2 Ca3 Ge4 94.57(5) . .
Ge2 Ca3 Ge4 91.80(6) 6_657 .
Ge4 Ca3 Ge4 170.23(10) 7_565 .
Ge3 Ca3 Ge3 89.12(8) 6_557 1_556
Ge2 Ca3 Ge3 179.58(11) . 1_556
Ge2 Ca3 Ge3 91.65(8) 6_657 1_556
Ge4 Ca3 Ge3 85.41(5) 7_565 1_556
Ge4 Ca3 Ge3 85.41(5) . 1_556
Ge3 Ca3 La2 123.82(8) 6_557 .
Ge2 Ca3 La2 127.41(8) . .
Ge2 Ca3 La2 56.75(6) 6_657 .
Ge4 Ca3 La2 121.87(8) 7_565 .
Ge4 Ca3 La2 53.74(4) . .
Ge3 Ca3 La2 52.89(5) 1_556 .
Ge3 Ca3 Ca2 123.82(8) 6_557 7_565
Ge2 Ca3 Ca2 127.41(8) . 7_565
Ge2 Ca3 Ca2 56.75(6) 6_657 7_565
Ge4 Ca3 Ca2 53.74(4) 7_565 7_565
Ge4 Ca3 Ca2 121.87(8) . 7_565
Ge3 Ca3 Ca2 52.89(5) 1_556 7_565
La2 Ca3 Ca2 68.36(7) . 7_565
Ge3 Ca3 La2 123.82(8) 6_557 7_565
Ge2 Ca3 La2 127.41(8) . 7_565
Ge2 Ca3 La2 56.75(6) 6_657 7_565
Ge4 Ca3 La2 53.74(4) 7_565 7_565
Ge4 Ca3 La2 121.87(8) . 7_565
Ge3 Ca3 La2 52.89(5) 1_556 7_565
La2 Ca3 La2 68.36(7) . 7_565
Ca2 Ca3 La2 0.00(6) 7_565 7_565
Ge3 Ca3 Ca2 55.23(5) 6_557 6_558
Ge2 Ca3 Ca2 127.53(8) . 6_558
Ge2 Ca3 Ca2 125.33(8) 6_657 6_558
Ge4 Ca3 Ca2 119.26(8) 7_565 6_558
Ge4 Ca3 Ca2 51.72(4) . 6_558
Ge3 Ca3 Ca2 52.17(5) 1_556 6_558
La2 Ca3 Ca2 68.59(5) . 6_558
Ca2 Ca3 Ca2 105.06(8) 7_565 6_558
La2 Ca3 Ca2 105.06(8) 7_565 6_558
Ge3 Ca3 La2 55.23(5) 6_557 6_558
Ge2 Ca3 La2 127.53(8) . 6_558
Ge2 Ca3 La2 125.33(8) 6_657 6_558
Ge4 Ca3 La2 119.26(8) 7_565 6_558
Ge4 Ca3 La2 51.72(4) . 6_558
Ge3 Ca3 La2 52.17(5) 1_556 6_558
La2 Ca3 La2 68.59(5) . 6_558
Ca2 Ca3 La2 105.06(8) 7_565 6_558
La2 Ca3 La2 105.06(8) 7_565 6_558
Ca2 Ca3 La2 0.00(5) 6_558 6_558

loop_
_geom_bond_atom_site_label_1
_geom_bond_atom_site_label_2
_geom_bond_distance
_geom_bond_site_symmetry_2
La1 Ge4 3.1522(16) 6_657
La1 Ge4 3.2125(16) .
La1 Ge2 3.2513(15) .
La1 Ge2 3.2709(15) 6_657
La1 Ge4 3.2953(16) 5_567
La1 Ge3 3.3062(16) .
La1 Ca3 3.676(2) .
La1 Ca3 3.727(3) 6_657
La1 Ca2 3.9572(18) 6_557
La1 La2 3.9572(18) 6_557
La1 Ca2 3.9648(19) 5_567
La1 La2 3.9648(19) 5_567
Ge2 Ge3 2.554(2) .
Ge2 Ca3 3.083(3) .
Ge2 Ca3 3.118(3) 6_557
Ge2 Ca2 3.1843(19) 4_456
Ge2 La2 3.1843(19) 4_456
Ge2 Ca2 3.1843(19) 6_557
Ge2 La2 3.1843(19) 6_557
Ge2 Ca1 3.2513(15) 7_565
Ge2 La1 3.2513(15) 7_565
Ge2 Ca1 3.2709(15) 4_456
Ge3 Ca3 3.032(3) 6_657
Ge3 Ca2 3.0776(19) 4_456
Ge3 La2 3.0776(19) 4_456
Ge3 Ca2 3.0776(19) 6_557
Ge3 La2 3.0776(19) 6_557
Ge3 Ca2 3.0993(19) 7_564
Ge3 La2 3.0993(19) 7_564
Ge3 La2 3.0993(19) 1_554
Ge3 Ca2 3.0993(19) 1_554
Ge4 Ge4 2.582(2) 5_567
Ge4 Ca2 3.0062(18) 6_558
Ge4 La2 3.0062(18) 6_558
Ge4 Ca2 3.0216(19) 5_567
Ge4 La2 3.0216(19) 5_567
Ge4 La2 3.0957(19) .
Ge4 La1 3.1522(16) 6_557
Ge4 Ca1 3.1522(16) 6_557
Ge4 La1 3.2953(16) 5_567
La2 Ge4 3.0062(18) 6_658
La2 Ge4 3.0216(19) 5_567
La2 Ge3 3.0776(19) 6_657
La2 Ge3 3.0993(19) 1_556
La2 Ge2 3.1843(19) 6_657
La2 Ca3 3.538(3) .
La2 Ca3 3.573(3) 6_658
La2 La1 3.9572(18) 6_657
La2 Ca1 3.9572(18) 6_657
La2 Ca1 3.9648(19) 5_567
La2 La1 3.9648(19) 5_567
Ca3 Ge3 3.032(3) 6_557
Ca3 Ge2 3.118(3) 6_657
Ca3 Ge4 3.2954(14) 7_565
Ca3 Ge3 3.418(3) 1_556
Ca3 Ca2 3.538(3) 7_565
Ca3 La2 3.538(3) 7_565
Ca3 Ca2 3.573(3) 6_558
Ca3 La2 3.573(3) 6_558
